data_7106104
loop_
_publ_author_name
'Zhu Du'
'Hui Zhou'
'Haisheng Yao'
'Yong Zhang'
'Yingming Yao'
'Qi Shen'

_publ_section_title
;
 The First Bridged Lanthanide Carbene Complex Formed through Reduction of
 Carbodiimide by amine Bis(phenolate )Ytterbium(II) Complex and Its
 Reactivity to Phenylisocyanate
;
_journal_name_full Chem.Commun.
_journal_page_first 3595
_journal_paper_doi 10.1039/c0cc04504g
_journal_volume 47
_journal_year 2011
_chemical_formula_moiety '2(C96 H139 N7 O8 Yb2), 6(C7 H8), C6, C'
_chemical_formula_sum 'C241 H334 N14 O16 Yb4'
_chemical_formula_weight 4375.38
_chemical_name_systematic
;
?
;
_space_group_IT_number 15
_symmetry_cell_setting monoclinic
_symmetry_space_group_name_Hall '-C 2yc'
_symmetry_space_group_name_H-M 'C 1 2/c 1'
_atom_sites_solution_hydrogens geom
_atom_sites_solution_primary direct
_atom_sites_solution_secondary difmap
_audit_creation_method SHELXL-97
_cell_angle_alpha 90.00
_cell_angle_beta 109.757(2)
_cell_angle_gamma 90.00
_cell_formula_units_Z 4
_cell_length_a 57.606(4)
_cell_length_b 16.9580(10)
_cell_length_c 24.9846(18)
_cell_measurement_temperature 193(2)
_cell_measurement_theta_max 25.3491
_cell_measurement_theta_min 3.0539
_cell_volume 22970(3)
_computing_cell_refinement 'CrystalClear, Ver. 1.30 (Rigaku/MSC, 2001)'
_computing_data_collection 'CrystalClear, Ver. 1.30 (Rigaku/MSC, 2001)'
_computing_data_reduction 'CrystalStructure, Ver. 3.60 (Rigaku/MSC, 2004)'
_computing_molecular_graphics 'ORTEPII (Johnson, 1976)'
_computing_publication_material SHELXL97
_computing_structure_refinement 'SHELXL-97 (Sheldrick, 1997)'
_computing_structure_solution 'SHELXS-97 (Sheldrick, 1990)'
_diffrn_ambient_temperature 193(2)
_diffrn_measured_fraction_theta_full 0.998
_diffrn_measured_fraction_theta_max 0.998
_diffrn_measurement_device_type 'Rigaku MercuryCCD area detector'
_diffrn_measurement_method \w
_diffrn_radiation_monochromator graphite
_diffrn_radiation_source 'fine-focus sealed tube'
_diffrn_radiation_type MoK\a
_diffrn_radiation_wavelength 0.71070
_diffrn_reflns_av_R_equivalents 0.1088
_diffrn_reflns_av_sigmaI/netI 0.0919
_diffrn_reflns_limit_h_max 69
_diffrn_reflns_limit_h_min -62
_diffrn_reflns_limit_k_max 20
_diffrn_reflns_limit_k_min -19
_diffrn_reflns_limit_l_max 30
_diffrn_reflns_limit_l_min -30
_diffrn_reflns_number 111192
_diffrn_reflns_theta_full 25.35
_diffrn_reflns_theta_max 25.35
_diffrn_reflns_theta_min 3.01
_diffrn_standards_decay_% 0
_diffrn_standards_interval_count 0
_diffrn_standards_interval_time 0
_diffrn_standards_number 0
_exptl_absorpt_coefficient_mu 1.675
_exptl_absorpt_correction_T_max 0.8272
_exptl_absorpt_correction_T_min 0.6729
_exptl_absorpt_correction_type multi-scan
_exptl_absorpt_process_details 'Jacobson, R. (1998) Private communication to Rigaku Company, Tokyo, Japan.'
_exptl_crystal_colour colorless
_exptl_crystal_density_diffrn 1.265
_exptl_crystal_density_method 'not measured'
_exptl_crystal_description Platelet
_exptl_crystal_F_000 9144
_exptl_crystal_size_max 0.33
_exptl_crystal_size_mid 0.20
_exptl_crystal_size_min 0.11
_refine_diff_density_max 2.035
_refine_diff_density_min -0.979
_refine_diff_density_rms 0.146
_refine_ls_extinction_method none
_refine_ls_goodness_of_fit_ref 1.126
_refine_ls_hydrogen_treatment constr
_refine_ls_matrix_type full
_refine_ls_number_parameters 1072
_refine_ls_number_reflns 21007
_refine_ls_number_restraints 32
_refine_ls_restrained_S_all 1.136
_refine_ls_R_factor_all 0.1164
_refine_ls_R_factor_gt 0.0866
_refine_ls_shift/su_max 0.002
_refine_ls_shift/su_mean 0.000
_refine_ls_structure_factor_coef Fsqd
_refine_ls_weighting_details 'calc w=1/[\s^2^(Fo^2^)+(0.0614P)^2^+290.2887P] where P=(Fo^2^+2Fc^2^)/3'
_refine_ls_weighting_scheme calc
_refine_ls_wR_factor_gt 0.1751
_refine_ls_wR_factor_ref 0.1896
_reflns_number_gt 16195
_reflns_number_total 21007
_reflns_threshold_expression >2sigma(I)
_cod_data_source_file c0cc04504g.txt
_cod_data_source_block Complex3
_cod_original_sg_symbol_H-M 'C 2/c'
_cod_database_code 7106104

loop_
_symmetry_equiv_pos_as_xyz
'x, y, z'
'-x, y, -z+1/2'
'x+1/2, y+1/2, z'
'-x+1/2, y+1/2, -z+1/2'
'-x, -y, -z'
'x, -y, z-1/2'
'-x+1/2, -y+1/2, -z'
'x+1/2, -y+1/2, z-1/2'

loop_
_atom_site_label
_atom_site_type_symbol
_atom_site_fract_x
_atom_site_fract_y
_atom_site_fract_z
_atom_site_U_iso_or_equiv
_atom_site_adp_type
_atom_site_occupancy
_atom_site_symmetry_multiplicity
_atom_site_calc_flag
_atom_site_refinement_flags
_atom_site_disorder_assembly
_atom_site_disorder_group
Yb1 Yb 0.387075(7) -0.02403(2) 0.469477(17) 0.02838(12) Uani 1 1 d . . .
Yb2 Yb 0.344733(7) 0.31392(2) 0.585895(17) 0.02833(12) Uani 1 1 d . . .
O1 O 0.39242(11) 0.0500(3) 0.4068(3) 0.0340(15) Uani 1 1 d . . .
O2 O 0.39009(11) -0.1285(3) 0.5175(3) 0.0324(14) Uani 1 1 d . . .
O3 O 0.36744(11) -0.1109(4) 0.3929(3) 0.0359(15) Uani 1 1 d . . .
O4 O 0.37249(11) 0.3074(3) 0.6662(3) 0.0326(14) Uani 1 1 d . . .
O5 O 0.31451(11) 0.3648(4) 0.5231(3) 0.0356(15) Uani 1 1 d . . .
O6 O 0.31838(11) 0.3332(4) 0.6414(3) 0.0357(15) Uani 1 1 d . . .
O7 O 0.37335(11) 0.0626(4) 0.5245(3) 0.0354(15) Uani 1 1 d . . .
O8 O 0.34783(11) 0.2169(3) 0.5236(3) 0.0339(15) Uani 1 1 d . . .
N1 N 0.42505(13) -0.0848(4) 0.4568(3) 0.0304(17) Uani 1 1 d . . .
N2 N 0.42546(14) 0.0259(5) 0.5463(4) 0.040(2) Uani 1 1 d . . .
N3 N 0.35252(14) 0.4606(4) 0.6070(3) 0.0308(17) Uani 1 1 d . . .
N4 N 0.37685(13) 0.3628(4) 0.5459(3) 0.0336(17) Uani 1 1 d . . .
N5 N 0.34443(13) 0.0083(4) 0.4515(3) 0.0340(18) Uani 1 1 d . . .
N6 N 0.33301(13) 0.1788(4) 0.5909(3) 0.0315(17) Uani 1 1 d . . .
N7 N 0.33351(13) 0.0889(4) 0.5178(3) 0.0309(17) Uani 1 1 d . . .
C1 C 0.40868(17) 0.0689(5) 0.3815(4) 0.033(2) Uani 1 1 d . . .
C2 C 0.40844(17) 0.1428(5) 0.3553(4) 0.033(2) Uani 1 1 d . . .
C3 C 0.42669(16) 0.1575(5) 0.3309(4) 0.035(2) Uani 1 1 d . . .
H3 H 0.4269 0.2080 0.3146 0.041 Uiso 1 1 calc R . .
C4 C 0.44439(18) 0.1035(6) 0.3290(4) 0.040(2) Uani 1 1 d . . .
C5 C 0.44357(17) 0.0300(6) 0.3537(4) 0.035(2) Uani 1 1 d . . .
H5 H 0.4553 -0.0090 0.3531 0.042 Uiso 1 1 calc R . .
C6 C 0.42645(16) 0.0124(5) 0.3790(4) 0.032(2) Uani 1 1 d . . .
C7 C 0.40563(16) -0.1880(5) 0.5403(4) 0.029(2) Uani 1 1 d . . .
C8 C 0.40424(17) -0.2335(5) 0.5872(4) 0.034(2) Uani 1 1 d . . .
C9 C 0.42193(18) -0.2904(6) 0.6092(4) 0.041(2) Uani 1 1 d . . .
H9 H 0.4210 -0.3204 0.6406 0.049 Uiso 1 1 calc R . .
C10 C 0.44110(18) -0.3070(6) 0.5887(4) 0.042(2) Uani 1 1 d . . .
C11 C 0.44157(17) -0.2644(6) 0.5419(4) 0.041(2) Uani 1 1 d . . .
H11 H 0.4543 -0.2745 0.5265 0.049 Uiso 1 1 calc R . .
C12 C 0.42390(17) -0.2069(5) 0.5168(4) 0.035(2) Uani 1 1 d . . .
C13 C 0.42461(17) -0.0713(5) 0.3975(4) 0.033(2) Uani 1 1 d . . .
H13A H 0.4091 -0.0941 0.3713 0.039 Uiso 1 1 calc R . .
H13B H 0.4384 -0.1016 0.3923 0.039 Uiso 1 1 calc R . .
C14 C 0.42406(18) -0.1726(5) 0.4618(4) 0.037(2) Uani 1 1 d . . .
H14A H 0.4091 -0.1914 0.4315 0.044 Uiso 1 1 calc R . .
H14B H 0.4384 -0.1949 0.4538 0.044 Uiso 1 1 calc R . .
C15 C 0.44813(19) -0.0528(8) 0.4968(5) 0.058(2) Uani 1 1 d D . .
H15A H 0.4529 -0.0056 0.4797 0.069 Uiso 1 1 calc R . .
H15B H 0.4614 -0.0926 0.5029 0.069 Uiso 1 1 calc R . .
C16 C 0.44622(19) -0.0306(8) 0.5531(5) 0.058(2) Uani 1 1 d D . .
H16A H 0.4619 -0.0062 0.5770 0.069 Uiso 1 1 calc R . .
H16B H 0.4435 -0.0787 0.5727 0.069 Uiso 1 1 calc R . .
C17 C 0.4289(3) 0.1079(7) 0.5386(5) 0.081(5) Uani 1 1 d . . .
H17A H 0.4139 0.1367 0.5369 0.121 Uiso 1 1 calc R . .
H17B H 0.4322 0.1158 0.5030 0.121 Uiso 1 1 calc R . .
H17C H 0.4428 0.1275 0.5705 0.121 Uiso 1 1 calc R . .
C18 C 0.4243(3) 0.0175(9) 0.6041(5) 0.083(5) Uani 1 1 d . . .
H18A H 0.4399 0.0346 0.6321 0.124 Uiso 1 1 calc R . .
H18B H 0.4213 -0.0379 0.6109 0.124 Uiso 1 1 calc R . .
H18C H 0.4108 0.0502 0.6076 0.124 Uiso 1 1 calc R . .
C19 C 0.38854(19) 0.2044(6) 0.3518(5) 0.046(3) Uani 1 1 d . . .
C20 C 0.3916(2) 0.2803(7) 0.3237(5) 0.065(4) Uani 1 1 d . . .
H20A H 0.4082 0.3015 0.3429 0.097 Uiso 1 1 calc R . .
H20B H 0.3793 0.3186 0.3262 0.097 Uiso 1 1 calc R . .
H20C H 0.3894 0.2703 0.2836 0.097 Uiso 1 1 calc R . .
C21 C 0.3882(3) 0.2247(7) 0.4118(5) 0.066(4) Uani 1 1 d . . .
H21A H 0.3829 0.1785 0.4281 0.100 Uiso 1 1 calc R . .
H21B H 0.3768 0.2684 0.4092 0.100 Uiso 1 1 calc R . .
H21C H 0.4049 0.2402 0.4361 0.100 Uiso 1 1 calc R . .
C22 C 0.3632(2) 0.1700(8) 0.3172(6) 0.070(4) Uani 1 1 d . . .
H22A H 0.3627 0.1596 0.2782 0.106 Uiso 1 1 calc R . .
H22B H 0.3503 0.2079 0.3165 0.106 Uiso 1 1 calc R . .
H22C H 0.3606 0.1208 0.3347 0.106 Uiso 1 1 calc R . .
C23 C 0.46336(19) 0.1187(6) 0.2997(5) 0.045(3) Uani 1 1 d . . .
C24 C 0.4896(2) 0.1049(10) 0.3426(6) 0.086(5) Uani 1 1 d . . .
H24A H 0.4920 0.1375 0.3765 0.128 Uiso 1 1 calc R . .
H24B H 0.5018 0.1193 0.3251 0.128 Uiso 1 1 calc R . .
H24C H 0.4915 0.0492 0.3536 0.128 Uiso 1 1 calc R . .
C25 C 0.4626(3) 0.2032(7) 0.2782(7) 0.086(5) Uani 1 1 d . . .
H25A H 0.4465 0.2133 0.2491 0.128 Uiso 1 1 calc R . .
H25B H 0.4756 0.2107 0.2617 0.128 Uiso 1 1 calc R . .
H25C H 0.4651 0.2400 0.3099 0.128 Uiso 1 1 calc R . .
C26 C 0.4592(3) 0.0631(8) 0.2499(6) 0.081(4) Uani 1 1 d . . .
H26A H 0.4616 0.0086 0.2638 0.122 Uiso 1 1 calc R . .
H26B H 0.4709 0.0751 0.2304 0.122 Uiso 1 1 calc R . .
H26C H 0.4423 0.0694 0.2234 0.122 Uiso 1 1 calc R . .
C27 C 0.38261(17) -0.2200(5) 0.6097(4) 0.036(2) Uani 1 1 d . . .
C28 C 0.3842(2) -0.2766(6) 0.6590(5) 0.049(3) Uani 1 1 d . . .
H28A H 0.3995 -0.2666 0.6907 0.074 Uiso 1 1 calc R . .
H28B H 0.3842 -0.3312 0.6461 0.074 Uiso 1 1 calc R . .
H28C H 0.3700 -0.2682 0.6716 0.074 Uiso 1 1 calc R . .
C29 C 0.35815(18) -0.2375(7) 0.5601(4) 0.050(3) Uani 1 1 d . . .
H29A H 0.3445 -0.2407 0.5751 0.075 Uiso 1 1 calc R . .
H29B H 0.3597 -0.2877 0.5422 0.075 Uiso 1 1 calc R . .
H29C H 0.3549 -0.1951 0.5319 0.075 Uiso 1 1 calc R . .
C30 C 0.3818(2) -0.1358(6) 0.6307(5) 0.046(3) Uani 1 1 d . . .
H30A H 0.3968 -0.1250 0.6629 0.069 Uiso 1 1 calc R . .
H30B H 0.3674 -0.1297 0.6429 0.069 Uiso 1 1 calc R . .
H30C H 0.3805 -0.0986 0.5998 0.069 Uiso 1 1 calc R . .
C31 C 0.46040(17) -0.3695(6) 0.6154(4) 0.039(2) Uani 1 1 d . . .
C32 C 0.4759(2) -0.3437(7) 0.6750(5) 0.069(4) Uani 1 1 d . . .
H32A H 0.4852 -0.2961 0.6727 0.103 Uiso 1 1 calc R . .
H32B H 0.4874 -0.3859 0.6935 0.103 Uiso 1 1 calc R . .
H32C H 0.4651 -0.3324 0.6970 0.103 Uiso 1 1 calc R . .
C33 C 0.4778(2) -0.3850(8) 0.5818(6) 0.077(4) Uani 1 1 d . . .
H33A H 0.4682 -0.4016 0.5431 0.116 Uiso 1 1 calc R . .
H33B H 0.4895 -0.4267 0.6006 0.116 Uiso 1 1 calc R . .
H33C H 0.4869 -0.3366 0.5803 0.116 Uiso 1 1 calc R . .
C34 C 0.4481(2) -0.4476(7) 0.6189(6) 0.068(4) Uani 1 1 d . . .
H34A H 0.4390 -0.4427 0.6455 0.102 Uiso 1 1 calc R . .
H34B H 0.4607 -0.4888 0.6323 0.102 Uiso 1 1 calc R . .
H34C H 0.4366 -0.4618 0.5812 0.102 Uiso 1 1 calc R . .
C35 C 0.35711(19) -0.1872(6) 0.3992(4) 0.042(2) Uani 1 1 d . . .
H35A H 0.3434 -0.1808 0.4142 0.050 Uiso 1 1 calc R . .
H35B H 0.3699 -0.2213 0.4255 0.050 Uiso 1 1 calc R . .
C36 C 0.3480(2) -0.2220(6) 0.3410(4) 0.046(3) Uani 1 1 d . . .
H36A H 0.3348 -0.2610 0.3370 0.055 Uiso 1 1 calc R . .
H36B H 0.3616 -0.2473 0.3312 0.055 Uiso 1 1 calc R . .
C37 C 0.3383(2) -0.1489(6) 0.3046(4) 0.049(3) Uani 1 1 d . . .
H37A H 0.3389 -0.1562 0.2658 0.059 Uiso 1 1 calc R . .
H37B H 0.3211 -0.1377 0.3019 0.059 Uiso 1 1 calc R . .
C38 C 0.35530(18) -0.0829(6) 0.3351(4) 0.038(2) Uani 1 1 d . . .
H38A H 0.3676 -0.0714 0.3164 0.045 Uiso 1 1 calc R . .
H38B H 0.3458 -0.0343 0.3352 0.045 Uiso 1 1 calc R . .
C39 C 0.39059(15) 0.3506(5) 0.7010(4) 0.0285(19) Uani 1 1 d . . .
C40 C 0.41253(17) 0.3156(5) 0.7382(4) 0.033(2) Uani 1 1 d . . .
C41 C 0.43129(17) 0.3651(5) 0.7709(4) 0.037(2) Uani 1 1 d . . .
H41 H 0.4462 0.3419 0.7946 0.044 Uiso 1 1 calc R . .
C42 C 0.42917(17) 0.4480(6) 0.7704(4) 0.039(2) Uani 1 1 d . . .
C43 C 0.40695(17) 0.4802(6) 0.7352(4) 0.037(2) Uani 1 1 d . . .
H43 H 0.4049 0.5359 0.7340 0.045 Uiso 1 1 calc R . .
C44 C 0.38762(16) 0.4329(5) 0.7017(4) 0.030(2) Uani 1 1 d . . .
C45 C 0.30627(17) 0.4333(5) 0.4962(4) 0.035(2) Uani 1 1 d . . .
C46 C 0.28959(17) 0.4348(6) 0.4388(4) 0.040(2) Uani 1 1 d . . .
C47 C 0.28221(17) 0.5089(6) 0.4143(4) 0.041(2) Uani 1 1 d . . .
H47 H 0.2713 0.5107 0.3761 0.050 Uiso 1 1 calc R . .
C48 C 0.28986(17) 0.5801(6) 0.4424(5) 0.040(2) Uani 1 1 d . A .
C49 C 0.30602(17) 0.5766(5) 0.4983(4) 0.038(2) Uani 1 1 d . . .
H49 H 0.3119 0.6243 0.5183 0.046 Uiso 1 1 calc R . .
C50 C 0.31378(17) 0.5047(5) 0.5258(4) 0.036(2) Uani 1 1 d . . .
C51 C 0.36283(17) 0.4714(5) 0.6696(4) 0.034(2) Uani 1 1 d . . .
H51A H 0.3506 0.4512 0.6860 0.041 Uiso 1 1 calc R . .
H51B H 0.3645 0.5288 0.6773 0.041 Uiso 1 1 calc R . .
C52 C 0.32880(18) 0.5054(5) 0.5873(4) 0.039(2) Uani 1 1 d . . .
H52A H 0.3183 0.4851 0.6084 0.047 Uiso 1 1 calc R . .
H52B H 0.3326 0.5611 0.5987 0.047 Uiso 1 1 calc R . .
C53 C 0.36926(17) 0.4948(5) 0.5780(4) 0.035(2) Uani 1 1 d . . .
H53A H 0.3592 0.5120 0.5392 0.042 Uiso 1 1 calc R . .
H53B H 0.3777 0.5418 0.5994 0.042 Uiso 1 1 calc R . .
C54 C 0.38812(17) 0.4368(5) 0.5742(4) 0.034(2) Uani 1 1 d . . .
H54A H 0.3980 0.4607 0.5528 0.041 Uiso 1 1 calc R . .
H54B H 0.3994 0.4245 0.6130 0.041 Uiso 1 1 calc R . .
C55 C 0.39673(16) 0.3044(5) 0.5532(4) 0.039(2) Uani 1 1 d . . .
H55A H 0.4084 0.3244 0.5357 0.058 Uiso 1 1 calc R . .
H55B H 0.3896 0.2547 0.5349 0.058 Uiso 1 1 calc R . .
H55C H 0.4053 0.2952 0.5938 0.058 Uiso 1 1 calc R . .
C56 C 0.36473(18) 0.3769(6) 0.4845(4) 0.038(2) Uani 1 1 d . . .
H56A H 0.3522 0.4182 0.4788 0.057 Uiso 1 1 calc R . .
H56B H 0.3569 0.3281 0.4661 0.057 Uiso 1 1 calc R . .
H56C H 0.3771 0.3937 0.4678 0.057 Uiso 1 1 calc R . .
C57 C 0.41559(16) 0.2263(5) 0.7443(4) 0.032(2) Uani 1 1 d . . .
C58 C 0.41414(18) 0.1853(6) 0.6883(4) 0.044(2) Uani 1 1 d . . .
H58A H 0.3983 0.1977 0.6590 0.065 Uiso 1 1 calc R . .
H58B H 0.4156 0.1282 0.6942 0.065 Uiso 1 1 calc R . .
H58C H 0.4276 0.2041 0.6760 0.065 Uiso 1 1 calc R . .
C59 C 0.39513(18) 0.1922(6) 0.7640(4) 0.042(2) Uani 1 1 d . . .
H59A H 0.3959 0.2166 0.8001 0.063 Uiso 1 1 calc R . .
H59B H 0.3974 0.1350 0.7692 0.063 Uiso 1 1 calc R . .
H59C H 0.3790 0.2031 0.7353 0.063 Uiso 1 1 calc R . .
C60 C 0.44007(17) 0.2013(6) 0.7877(4) 0.043(2) Uani 1 1 d . . .
H60A H 0.4536 0.2195 0.7753 0.065 Uiso 1 1 calc R . .
H60B H 0.4406 0.1437 0.7910 0.065 Uiso 1 1 calc R . .
H60C H 0.4418 0.2247 0.8247 0.065 Uiso 1 1 calc R . .
C61 C 0.45057(19) 0.4975(6) 0.8081(5) 0.047(3) Uani 1 1 d . . .
C62 C 0.4738(2) 0.4778(7) 0.7936(6) 0.066(4) Uani 1 1 d . . .
H62A H 0.4784 0.4227 0.8034 0.099 Uiso 1 1 calc R . .
H62B H 0.4873 0.5123 0.8154 0.099 Uiso 1 1 calc R . .
H62C H 0.4704 0.4859 0.7529 0.099 Uiso 1 1 calc R . .
C63 C 0.4552(3) 0.4769(9) 0.8703(6) 0.088(5) Uani 1 1 d . . .
H63A H 0.4403 0.4880 0.8797 0.132 Uiso 1 1 calc R . .
H63B H 0.4689 0.5086 0.8947 0.132 Uiso 1 1 calc R . .
H63C H 0.4593 0.4208 0.8765 0.132 Uiso 1 1 calc R . .
C64 C 0.4462(2) 0.5855(6) 0.7988(6) 0.068(4) Uani 1 1 d . . .
H64A H 0.4422 0.5977 0.7583 0.103 Uiso 1 1 calc R . .
H64B H 0.4611 0.6143 0.8210 0.103 Uiso 1 1 calc R . .
H64C H 0.4324 0.6014 0.8111 0.103 Uiso 1 1 calc R . .
C65 C 0.28041(18) 0.3575(6) 0.4060(4) 0.042(2) Uani 1 1 d . . .
C66 C 0.2632(2) 0.3733(7) 0.3456(4) 0.061(3) Uani 1 1 d . . .
H66A H 0.2482 0.3993 0.3469 0.091 Uiso 1 1 calc R . .
H66B H 0.2588 0.3233 0.3250 0.091 Uiso 1 1 calc R . .
H66C H 0.2715 0.4075 0.3261 0.091 Uiso 1 1 calc R . .
C67 C 0.2666(2) 0.3092(6) 0.4375(5) 0.054(3) Uani 1 1 d . . .
H67A H 0.2523 0.3394 0.4393 0.081 Uiso 1 1 calc R . .
H67B H 0.2776 0.2977 0.4761 0.081 Uiso 1 1 calc R . .
H67C H 0.2608 0.2597 0.4171 0.081 Uiso 1 1 calc R . .
C68 C 0.3022(2) 0.3092(6) 0.4015(5) 0.056(3) Uani 1 1 d . . .
H68A H 0.2959 0.2643 0.3761 0.084 Uiso 1 1 calc R . .
H68B H 0.3121 0.2900 0.4393 0.084 Uiso 1 1 calc R . .
H68C H 0.3124 0.3425 0.3864 0.084 Uiso 1 1 calc R . .
C69 C 0.28077(18) 0.6609(6) 0.4131(5) 0.048(3) Uani 1 1 d D . .
C70 C 0.3024(4) 0.7054(15) 0.4068(12) 0.086(7) Uiso 0.60 1 d PD A 1
H70A H 0.3104 0.6731 0.3856 0.129 Uiso 0.60 1 calc PR A 1
H70B H 0.3142 0.7171 0.4446 0.129 Uiso 0.60 1 calc PR A 1
H70C H 0.2966 0.7547 0.3863 0.129 Uiso 0.60 1 calc PR A 1
C70' C 0.2534(4) 0.660(2) 0.3888(16) 0.082(11) Uiso 0.40 1 d PD A 2
H70D H 0.2475 0.7109 0.3709 0.123 Uiso 0.40 1 calc PR A 2
H70E H 0.2466 0.6501 0.4192 0.123 Uiso 0.40 1 calc PR A 2
H70F H 0.2481 0.6180 0.3602 0.123 Uiso 0.40 1 calc PR A 2
C71 C 0.2693(5) 0.7089(14) 0.4493(10) 0.084(7) Uiso 0.60 1 d PD A 1
H71A H 0.2631 0.7590 0.4302 0.126 Uiso 0.60 1 calc PR A 1
H71B H 0.2818 0.7195 0.4865 0.126 Uiso 0.60 1 calc PR A 1
H71C H 0.2557 0.6792 0.4546 0.126 Uiso 0.60 1 calc PR A 1
C71' C 0.2886(9) 0.664(3) 0.3608(15) 0.118(15) Uiso 0.40 1 d PD A 2
H71D H 0.2779 0.6302 0.3311 0.176 Uiso 0.40 1 calc PR A 2
H71E H 0.3057 0.6466 0.3709 0.176 Uiso 0.40 1 calc PR A 2
H71F H 0.2873 0.7189 0.3468 0.176 Uiso 0.40 1 calc PR A 2
C72 C 0.2613(4) 0.6493(16) 0.3552(9) 0.093(8) Uiso 0.60 1 d PD A 1
H72A H 0.2482 0.6149 0.3588 0.139 Uiso 0.60 1 calc PR A 1
H72B H 0.2688 0.6250 0.3294 0.139 Uiso 0.60 1 calc PR A 1
H72C H 0.2542 0.7005 0.3399 0.139 Uiso 0.60 1 calc PR A 1
C72' C 0.2942(10) 0.733(3) 0.445(2) 0.126(17) Uiso 0.40 1 d P A 2
H72D H 0.2892 0.7800 0.4209 0.190 Uiso 0.40 1 calc PR A 2
H72E H 0.3120 0.7257 0.4558 0.190 Uiso 0.40 1 calc PR A 2
H72F H 0.2899 0.7408 0.4797 0.190 Uiso 0.40 1 calc PR A 2
C73 C 0.3245(2) 0.3072(8) 0.7000(5) 0.056(3) Uani 1 1 d U . .
H73A H 0.3376 0.3412 0.7256 0.067 Uiso 1 1 calc R . .
H73B H 0.3306 0.2521 0.7041 0.067 Uiso 1 1 calc R . .
C74 C 0.3021(2) 0.3127(10) 0.7147(5) 0.080(3) Uani 1 1 d DU . .
H74A H 0.3051 0.3462 0.7488 0.096 Uiso 1 1 calc R . .
H74B H 0.2971 0.2596 0.7233 0.096 Uiso 1 1 calc R . .
C75 C 0.2823(2) 0.3472(9) 0.6663(5) 0.067(3) Uani 1 1 d DU . .
H75A H 0.2794 0.4029 0.6738 0.080 Uiso 1 1 calc R . .
H75B H 0.2668 0.3174 0.6585 0.080 Uiso 1 1 calc R . .
C76 C 0.29177(18) 0.3408(7) 0.6166(4) 0.049(2) Uani 1 1 d U . .
H76A H 0.2846 0.2941 0.5930 0.059 Uiso 1 1 calc R . .
H76B H 0.2873 0.3885 0.5924 0.059 Uiso 1 1 calc R . .
C77 C 0.35068(17) 0.0535(5) 0.4965(4) 0.032(2) Uani 1 1 d . . .
C78 C 0.32100(17) 0.0149(6) 0.4072(4) 0.039(2) Uani 1 1 d . . .
C79 C 0.31334(19) 0.0834(7) 0.3773(4) 0.047(3) Uani 1 1 d . . .
H79 H 0.3233 0.1292 0.3880 0.057 Uiso 1 1 calc R . .
C80 C 0.2916(2) 0.0875(9) 0.3322(6) 0.073(4) Uani 1 1 d . . .
H80 H 0.2865 0.1358 0.3126 0.088 Uiso 1 1 calc R . .
C81 C 0.2770(2) 0.0199(10) 0.3154(6) 0.079(4) Uani 1 1 d . . .
H81 H 0.2623 0.0212 0.2832 0.095 Uiso 1 1 calc R . .
C82 C 0.2842(2) -0.0483(8) 0.3460(6) 0.069(4) Uani 1 1 d . . .
H82 H 0.2740 -0.0938 0.3357 0.083 Uiso 1 1 calc R . .
C83 C 0.30566(19) -0.0517(6) 0.3911(5) 0.052(3) Uani 1 1 d . . .
H83 H 0.3103 -0.0995 0.4118 0.063 Uiso 1 1 calc R . .
C84 C 0.33870(15) 0.1625(5) 0.5463(4) 0.029(2) Uani 1 1 d . . .
C85 C 0.32963(17) 0.1166(5) 0.6267(4) 0.034(2) Uani 1 1 d . . .
C86 C 0.34964(18) 0.0661(6) 0.6536(4) 0.040(2) Uani 1 1 d . . .
H86 H 0.3647 0.0713 0.6461 0.048 Uiso 1 1 calc R . .
C87 C 0.3473(2) 0.0090(6) 0.6911(5) 0.052(3) Uani 1 1 d . . .
H87 H 0.3610 -0.0240 0.7101 0.063 Uiso 1 1 calc R . .
C88 C 0.3253(2) -0.0004(7) 0.7010(5) 0.056(3) Uani 1 1 d . . .
H88 H 0.3235 -0.0410 0.7256 0.067 Uiso 1 1 calc R . .
C89 C 0.3059(2) 0.0497(7) 0.6749(5) 0.051(3) Uani 1 1 d . . .
H89 H 0.2908 0.0437 0.6820 0.061 Uiso 1 1 calc R . .
C90 C 0.30816(19) 0.1088(6) 0.6385(4) 0.042(2) Uani 1 1 d . . .
H90 H 0.2948 0.1439 0.6218 0.051 Uiso 1 1 calc R . .
C91 C 0.31067(16) 0.0497(5) 0.5128(4) 0.034(2) Uani 1 1 d . . .
C92 C 0.28857(16) 0.0916(7) 0.4910(4) 0.043(2) Uani 1 1 d . . .
H92 H 0.2886 0.1440 0.4776 0.052 Uiso 1 1 calc R . .
C93 C 0.2669(2) 0.0563(10) 0.4891(6) 0.071(4) Uani 1 1 d . . .
H93 H 0.2519 0.0847 0.4748 0.086 Uiso 1 1 calc R . .
C94 C 0.2669(3) -0.0193(11) 0.5078(6) 0.082(5) Uani 1 1 d . . .
H94 H 0.2519 -0.0430 0.5073 0.098 Uiso 1 1 calc R . .
C95 C 0.2886(3) -0.0615(8) 0.5273(6) 0.071(4) Uani 1 1 d . . .
H95 H 0.2884 -0.1147 0.5389 0.086 Uiso 1 1 calc R . .
C96 C 0.31083(8) -0.0269(3) 0.5303(2) 0.046(3) Uani 1 1 d . . .
H96 H 0.3258 -0.0556 0.5442 0.055 Uiso 1 1 calc R . .
C97 C 0.14731(8) 0.0454(3) 0.1298(2) 0.121(6) Uiso 1 1 d R . .
C98 C 0.14088(8) 0.0775(3) 0.0755(2) 0.099(5) Uiso 1 1 d R . .
H98 H 0.1519 0.0735 0.0547 0.119 Uiso 1 1 d R . .
C99 C 0.11833(8) 0.1154(3) 0.0518(2) 0.101(5) Uiso 1 1 d R . .
H99 H 0.1139 0.1373 0.0147 0.121 Uiso 1 1 calc R . .
C100 C 0.10221(8) 0.1212(3) 0.0823(2) 0.114(6) Uiso 1 1 d R . .
H100 H 0.0868 0.1471 0.0660 0.137 Uiso 1 1 calc R . .
C101 C 0.10864(8) 0.0892(3) 0.1365(2) 0.130(7) Uiso 1 1 d R . .
H101 H 0.0976 0.0931 0.1574 0.155 Uiso 1 1 calc R . .
C102 C 0.13119(8) 0.0512(3) 0.1603(2) 0.109(6) Uiso 1 1 d R . .
H102 H 0.1356 0.0293 0.1974 0.131 Uiso 1 1 calc R . .
C103 C 0.17104(8) -0.0014(3) 0.1656(2) 0.250(16) Uiso 1 1 d R . .
H10A H 0.1728 -0.0486 0.1447 0.374 Uiso 1 1 calc R . .
H10B H 0.1695 -0.0170 0.2021 0.374 Uiso 1 1 calc R . .
H10C H 0.1856 0.0322 0.1725 0.374 Uiso 1 1 calc R . .
C104 C 0.48453(8) 0.2965(3) 0.5244(2) 0.164(9) Uiso 1 1 d R . .
C105 C 0.50099(8) 0.2591(3) 0.5715(2) 0.117(6) Uiso 1 1 d R . .
H105 H 0.5095 0.2887 0.6046 0.140 Uiso 1 1 calc R . .
C106 C 0.50504(8) 0.1785(3) 0.5701(2) 0.132(7) Uiso 1 1 d R . .
H106 H 0.5163 0.1529 0.6023 0.159 Uiso 1 1 calc R . .
C107 C 0.49263(8) 0.1352(3) 0.5216(2) 0.143(8) Uiso 1 1 d R . .
H107 H 0.4954 0.0801 0.5207 0.171 Uiso 1 1 calc R . .
C108 C 0.47617(8) 0.1726(3) 0.4745(2) 0.132(7) Uiso 1 1 d R . .
H108 H 0.4677 0.1430 0.4414 0.158 Uiso 1 1 calc R . .
C109 C 0.47212(8) 0.2532(3) 0.4759(2) 0.122(6) Uiso 1 1 d R . .
H109 H 0.4609 0.2788 0.4437 0.146 Uiso 1 1 calc R . .
C110 C 0.47667(8) 0.3791(3) 0.5184(2) 0.249(16) Uiso 1 1 d R . .
H11D H 0.4636 0.3866 0.4815 0.374 Uiso 1 1 calc R . .
H11E H 0.4908 0.4130 0.5206 0.374 Uiso 1 1 calc R . .
H11F H 0.4704 0.3930 0.5490 0.374 Uiso 1 1 calc R . .
C111 C 0.30171(8) 0.2793(3) 0.1752(2) 0.181(10) Uiso 1 1 d RD . .
C112 C 0.29341(8) 0.3100(3) 0.1204(2) 0.146(8) Uiso 1 1 d R . .
H112 H 0.2962 0.2820 0.0902 0.175 Uiso 1 1 calc R . .
C113 C 0.28102(8) 0.3818(3) 0.1097(2) 0.194(11) Uiso 1 1 d R . .
H113 H 0.2753 0.4027 0.0723 0.233 Uiso 1 1 calc R . .
C114 C 0.27693(8) 0.4228(3) 0.1539(2) 0.163(9) Uiso 1 1 d R . .
H114 H 0.2685 0.4718 0.1466 0.195 Uiso 1 1 calc R . .
C115 C 0.28522(8) 0.3921(3) 0.2087(2) 0.238(15) Uiso 1 1 d R . .
H115 H 0.2824 0.4202 0.2388 0.286 Uiso 1 1 calc R . .
C116 C 0.29761(8) 0.3204(3) 0.2193(2) 0.224(14) Uiso 1 1 d R . .
H116 H 0.3033 0.2994 0.2568 0.269 Uiso 1 1 calc R . .
C117 C 0.31339(8) 0.1978(3) 0.1767(2) 0.266(17) Uiso 1 1 d RD . .
H11A H 0.3072 0.1741 0.1387 0.399 Uiso 1 1 calc R . .
H11B H 0.3091 0.1639 0.2037 0.399 Uiso 1 1 calc R . .
H11C H 0.3314 0.2032 0.1886 0.399 Uiso 1 1 calc R . .
C118 C 0.48634(8) 0.2481(3) 0.7065(2) 0.080(10) Uiso 0.50 1 d PRD . .
C119 C 0.50148(8) 0.2806(3) 0.7574(2) 0.080(6) Uiso 0.50 1 d PR . .
C120 C 0.51481(8) 0.2318(3) 0.8018(2) 0.110(15) Uiso 0.50 1 d PR . .
C121 C 0.51299(8) 0.1503(3) 0.7953(2) 0.13(2) Uiso 0.50 1 d PR . .
C122 C 0.49785(8) 0.1178(3) 0.7444(2) 0.129(10) Uiso 0.50 1 d PR . .
C123 C 0.48453(8) 0.1667(3) 0.7000(2) 0.108(16) Uiso 0.50 1 d PR . .
C124 C 0.46949(8) 0.3284(3) 0.6671(2) 0.070(7) Uiso 0.50 1 d PRD . .

loop_
_atom_site_aniso_label
_atom_site_aniso_U_11
_atom_site_aniso_U_22
_atom_site_aniso_U_33
_atom_site_aniso_U_23
_atom_site_aniso_U_13
_atom_site_aniso_U_12
Yb1 0.0266(2) 0.0280(2) 0.0326(2) 0.00047(17) 0.01259(17) 0.00360(16)
Yb2 0.0259(2) 0.0239(2) 0.0335(2) -0.00152(17) 0.00786(17) 0.00097(16)
O1 0.033(3) 0.030(3) 0.044(4) 0.001(3) 0.020(3) 0.006(3)
O2 0.032(3) 0.031(3) 0.035(3) 0.003(3) 0.013(3) 0.007(3)
O3 0.039(4) 0.032(3) 0.037(4) 0.002(3) 0.014(3) 0.003(3)
O4 0.030(3) 0.028(3) 0.035(3) -0.001(3) 0.006(3) -0.002(3)
O5 0.033(3) 0.031(3) 0.038(4) -0.001(3) 0.007(3) 0.007(3)
O6 0.033(3) 0.039(4) 0.034(4) 0.005(3) 0.010(3) 0.004(3)
O7 0.024(3) 0.043(4) 0.035(4) -0.009(3) 0.005(3) 0.001(3)
O8 0.038(4) 0.028(3) 0.039(4) -0.006(3) 0.017(3) -0.005(3)
N1 0.035(4) 0.026(4) 0.033(4) 0.004(3) 0.015(3) 0.003(3)
N2 0.031(4) 0.041(5) 0.047(5) -0.019(4) 0.014(4) 0.001(4)
N3 0.036(4) 0.023(4) 0.033(4) -0.002(3) 0.012(4) -0.001(3)
N4 0.032(4) 0.030(4) 0.043(5) 0.001(4) 0.018(4) 0.002(3)
N5 0.025(4) 0.030(4) 0.048(5) -0.012(4) 0.014(4) -0.002(3)
N6 0.030(4) 0.023(4) 0.044(5) -0.001(3) 0.016(4) -0.004(3)
N7 0.026(4) 0.024(4) 0.048(5) -0.007(3) 0.019(4) -0.003(3)
C1 0.036(5) 0.037(5) 0.025(5) 0.001(4) 0.009(4) -0.002(4)
C2 0.036(5) 0.034(5) 0.034(5) -0.008(4) 0.018(4) 0.000(4)
C3 0.034(5) 0.029(5) 0.040(5) 0.002(4) 0.011(4) -0.008(4)
C4 0.040(5) 0.037(5) 0.052(6) 0.004(5) 0.027(5) 0.002(5)
C5 0.031(5) 0.041(5) 0.038(5) 0.003(4) 0.019(4) 0.008(4)
C6 0.029(5) 0.028(5) 0.042(5) 0.009(4) 0.017(4) 0.009(4)
C7 0.033(5) 0.029(5) 0.025(5) 0.001(4) 0.010(4) 0.005(4)
C8 0.038(5) 0.031(5) 0.034(5) -0.004(4) 0.013(4) -0.002(4)
C9 0.040(6) 0.040(6) 0.039(6) 0.010(5) 0.009(5) 0.007(5)
C10 0.041(6) 0.040(6) 0.046(6) 0.009(5) 0.014(5) 0.008(5)
C11 0.029(5) 0.044(6) 0.048(6) -0.005(5) 0.010(5) 0.016(4)
C12 0.034(5) 0.029(5) 0.040(5) 0.000(4) 0.011(4) 0.004(4)
C13 0.035(5) 0.038(5) 0.034(5) 0.004(4) 0.023(4) 0.001(4)
C14 0.036(5) 0.031(5) 0.046(6) -0.003(4) 0.018(5) 0.012(4)
C15 0.032(4) 0.079(6) 0.060(5) -0.007(5) 0.013(4) 0.000(4)
C16 0.032(4) 0.079(6) 0.060(5) -0.007(5) 0.013(4) 0.000(4)
C17 0.086(10) 0.067(9) 0.059(8) 0.012(7) -0.014(7) -0.039(8)
C18 0.079(9) 0.101(11) 0.038(7) 0.012(7) -0.021(6) -0.036(8)
C19 0.047(6) 0.043(6) 0.053(7) 0.014(5) 0.024(5) 0.012(5)
C20 0.092(10) 0.047(7) 0.075(9) 0.024(6) 0.054(8) 0.026(7)
C21 0.109(11) 0.045(7) 0.068(8) 0.008(6) 0.061(8) 0.018(7)
C22 0.056(8) 0.072(9) 0.079(9) 0.029(7) 0.018(7) 0.017(7)
C23 0.044(6) 0.041(6) 0.059(7) 0.009(5) 0.031(5) 0.004(5)
C24 0.043(7) 0.118(12) 0.109(12) 0.027(10) 0.043(8) 0.002(8)
C25 0.097(11) 0.058(8) 0.143(14) 0.032(9) 0.095(11) 0.007(7)
C26 0.105(11) 0.086(10) 0.081(10) -0.018(8) 0.069(9) -0.008(9)
C27 0.031(5) 0.035(5) 0.042(6) 0.003(4) 0.012(4) -0.001(4)
C28 0.056(7) 0.049(6) 0.054(7) 0.010(5) 0.035(6) 0.005(5)
C29 0.040(6) 0.070(7) 0.051(6) 0.007(6) 0.031(5) -0.005(5)
C30 0.052(6) 0.040(6) 0.053(6) -0.003(5) 0.027(5) 0.000(5)
C31 0.035(5) 0.033(5) 0.046(6) 0.004(5) 0.007(5) 0.011(4)
C32 0.047(7) 0.062(8) 0.078(9) -0.003(7) -0.004(6) 0.016(6)
C33 0.063(8) 0.087(10) 0.089(10) 0.031(8) 0.034(8) 0.038(8)
C34 0.057(8) 0.052(7) 0.082(9) 0.014(7) 0.008(7) 0.012(6)
C35 0.049(6) 0.033(5) 0.046(6) 0.000(5) 0.019(5) -0.003(5)
C36 0.049(6) 0.036(6) 0.053(7) -0.011(5) 0.019(5) -0.013(5)
C37 0.051(6) 0.058(7) 0.035(6) -0.009(5) 0.009(5) -0.013(6)
C38 0.041(6) 0.041(6) 0.032(5) -0.002(4) 0.013(4) 0.005(5)
C39 0.028(5) 0.026(4) 0.030(5) -0.001(4) 0.008(4) -0.007(4)
C40 0.037(5) 0.029(5) 0.033(5) 0.003(4) 0.012(4) -0.006(4)
C41 0.030(5) 0.037(5) 0.044(6) -0.003(5) 0.013(4) 0.000(4)
C42 0.029(5) 0.041(6) 0.046(6) -0.019(5) 0.010(5) -0.011(4)
C43 0.037(5) 0.033(5) 0.043(6) 0.001(4) 0.014(5) -0.001(4)
C44 0.029(5) 0.030(5) 0.028(5) 0.002(4) 0.006(4) -0.005(4)
C45 0.030(5) 0.035(5) 0.042(6) 0.006(5) 0.016(4) 0.003(4)
C46 0.030(5) 0.044(6) 0.045(6) 0.003(5) 0.012(5) 0.005(4)
C47 0.030(5) 0.048(6) 0.040(6) 0.014(5) 0.005(4) 0.011(5)
C48 0.027(5) 0.036(5) 0.058(7) 0.005(5) 0.015(5) 0.000(4)
C49 0.034(5) 0.027(5) 0.054(6) 0.006(5) 0.016(5) 0.008(4)
C50 0.038(5) 0.033(5) 0.037(5) -0.006(4) 0.015(4) 0.004(4)
C51 0.036(5) 0.026(5) 0.039(5) -0.003(4) 0.012(4) -0.001(4)
C52 0.043(6) 0.026(5) 0.048(6) -0.007(4) 0.014(5) -0.001(4)
C53 0.038(5) 0.029(5) 0.039(5) -0.002(4) 0.013(4) -0.009(4)
C54 0.033(5) 0.039(5) 0.031(5) -0.001(4) 0.011(4) -0.004(4)
C55 0.023(5) 0.037(5) 0.061(7) 0.008(5) 0.021(5) 0.001(4)
C56 0.043(6) 0.040(5) 0.037(5) 0.001(4) 0.021(5) 0.004(5)
C57 0.026(5) 0.036(5) 0.033(5) 0.007(4) 0.007(4) 0.001(4)
C58 0.039(6) 0.037(5) 0.051(6) 0.003(5) 0.009(5) 0.014(5)
C59 0.042(6) 0.040(6) 0.044(6) 0.009(5) 0.015(5) -0.002(5)
C60 0.036(5) 0.049(6) 0.038(6) 0.009(5) 0.003(5) -0.003(5)
C61 0.039(6) 0.036(5) 0.067(8) -0.012(5) 0.018(5) -0.005(5)
C62 0.045(7) 0.051(7) 0.100(10) -0.020(7) 0.023(7) -0.019(6)
C63 0.075(10) 0.105(12) 0.069(9) -0.037(9) 0.005(8) -0.044(9)
C64 0.037(6) 0.048(7) 0.097(10) -0.022(7) -0.006(6) -0.007(5)
C65 0.035(5) 0.040(6) 0.044(6) 0.002(5) 0.004(5) 0.001(5)
C66 0.062(7) 0.058(7) 0.039(6) -0.007(6) -0.013(6) 0.008(6)
C67 0.050(7) 0.039(6) 0.056(7) -0.008(5) -0.004(6) -0.002(5)
C68 0.048(7) 0.049(7) 0.058(7) -0.019(6) 0.001(6) 0.011(5)
C69 0.044(6) 0.033(5) 0.067(7) 0.011(5) 0.019(6) 0.007(5)
C73 0.043(5) 0.080(7) 0.046(6) 0.015(5) 0.019(5) 0.009(5)
C74 0.058(5) 0.125(7) 0.060(5) 0.017(6) 0.026(5) 0.019(6)
C75 0.041(5) 0.107(7) 0.056(5) 0.000(5) 0.020(4) 0.007(5)
C76 0.031(5) 0.070(6) 0.048(5) -0.005(5) 0.016(4) -0.003(5)
C77 0.036(5) 0.024(5) 0.038(5) 0.001(4) 0.012(4) 0.003(4)
C78 0.026(5) 0.052(6) 0.039(6) -0.011(5) 0.011(4) 0.004(5)
C79 0.041(6) 0.058(7) 0.038(6) -0.004(5) 0.008(5) 0.005(5)
C80 0.061(8) 0.089(10) 0.066(9) 0.001(8) 0.015(7) 0.018(8)
C81 0.048(8) 0.114(13) 0.057(8) -0.014(9) -0.006(6) 0.014(8)
C82 0.036(6) 0.079(9) 0.077(9) -0.038(8) -0.001(6) 0.002(6)
C83 0.037(6) 0.041(6) 0.072(8) -0.015(6) 0.011(6) -0.001(5)
C84 0.019(4) 0.027(5) 0.040(5) 0.003(4) 0.009(4) 0.004(4)
C85 0.040(5) 0.035(5) 0.028(5) -0.003(4) 0.011(4) 0.000(4)
C86 0.037(5) 0.040(6) 0.040(6) 0.005(5) 0.008(5) 0.009(5)
C87 0.059(7) 0.046(6) 0.053(7) 0.003(6) 0.022(6) 0.012(6)
C88 0.069(8) 0.044(6) 0.064(8) 0.001(6) 0.034(7) -0.003(6)
C89 0.058(7) 0.055(7) 0.056(7) -0.007(6) 0.041(6) -0.014(6)
C90 0.044(6) 0.036(5) 0.048(6) 0.001(5) 0.017(5) 0.000(5)
C91 0.027(5) 0.039(5) 0.038(5) -0.018(4) 0.013(4) -0.015(4)
C92 0.024(5) 0.057(7) 0.047(6) -0.005(5) 0.008(4) 0.006(5)
C93 0.027(6) 0.119(13) 0.067(9) -0.013(9) 0.013(6) -0.008(7)
C94 0.057(9) 0.120(14) 0.079(10) -0.026(10) 0.038(8) -0.036(9)
C95 0.085(10) 0.055(8) 0.092(10) -0.014(7) 0.053(9) -0.036(7)
C96 0.038(6) 0.042(6) 0.065(7) -0.008(5) 0.028(5) -0.012(5)

loop_
_atom_type_symbol
_atom_type_description
_atom_type_scat_dispersion_real
_atom_type_scat_dispersion_imag
_atom_type_scat_source
C C 0.0033 0.0016 'International Tables Vol C Tables 4.2.6.8 and 6.1.1.4'
H H 0.0000 0.0000 'International Tables Vol C Tables 4.2.6.8 and 6.1.1.4'
N N 0.0061 0.0033 'International Tables Vol C Tables 4.2.6.8 and 6.1.1.4'
O O 0.0106 0.0060 'International Tables Vol C Tables 4.2.6.8 and 6.1.1.4'
Yb Yb -0.3850 5.5486 'International Tables Vol C Tables 4.2.6.8 and 6.1.1.4'

loop_
_geom_angle_atom_site_label_1
_geom_angle_atom_site_label_2
_geom_angle_atom_site_label_3
_geom_angle
_geom_angle_site_symmetry_1
_geom_angle_site_symmetry_3
_geom_angle_publ_flag
O1 Yb1 O2 156.3(2) . . ?
O1 Yb1 O7 103.2(2) . . ?
O2 Yb1 O7 100.0(2) . . ?
O1 Yb1 O3 85.4(2) . . ?
O2 Yb1 O3 82.1(2) . . ?
O7 Yb1 O3 134.7(2) . . ?
O1 Yb1 N5 97.0(2) . . ?
O2 Yb1 N5 100.4(2) . . ?
O7 Yb1 N5 55.7(2) . . ?
O3 Yb1 N5 79.3(2) . . ?
O1 Yb1 N1 78.5(2) . . ?
O2 Yb1 N1 79.7(2) . . ?
O7 Yb1 N1 144.2(2) . . ?
O3 Yb1 N1 81.0(2) . . ?
N5 Yb1 N1 160.0(2) . . ?
O1 Yb1 N2 93.1(3) . . ?
O2 Yb1 N2 88.1(3) . . ?
O7 Yb1 N2 74.1(2) . . ?
O3 Yb1 N2 150.8(2) . . ?
N5 Yb1 N2 129.8(2) . . ?
N1 Yb1 N2 70.2(2) . . ?
O1 Yb1 C77 102.3(2) . . ?
O2 Yb1 C77 100.7(2) . . ?
O7 Yb1 C77 27.3(2) . . ?
O3 Yb1 C77 107.4(2) . . ?
N5 Yb1 C77 28.4(3) . . ?
N1 Yb1 C77 171.6(3) . . ?
N2 Yb1 C77 101.4(3) . . ?
O5 Yb2 O4 155.1(2) . . ?
O5 Yb2 O8 91.3(2) . . ?
O4 Yb2 O8 113.4(2) . . ?
O5 Yb2 O6 81.3(2) . . ?
O4 Yb2 O6 83.2(2) . . ?
O8 Yb2 O6 133.9(2) . . ?
O5 Yb2 N6 104.8(2) . . ?
O4 Yb2 N6 92.1(2) . . ?
O8 Yb2 N6 56.2(2) . . ?
O6 Yb2 N6 81.7(2) . . ?
O5 Yb2 N4 95.9(2) . . ?
O4 Yb2 N4 88.4(2) . . ?
O8 Yb2 N4 74.5(2) . . ?
O6 Yb2 N4 151.2(2) . . ?
N6 Yb2 N4 126.2(2) . . ?
O5 Yb2 N3 78.3(2) . . ?
O4 Yb2 N3 80.2(2) . . ?
O8 Yb2 N3 141.7(2) . . ?
O6 Yb2 N3 81.3(2) . . ?
N6 Yb2 N3 162.1(2) . . ?
N4 Yb2 N3 70.1(2) . . ?
O5 Yb2 C84 98.3(2) . . ?
O4 Yb2 C84 105.0(2) . . ?
O8 Yb2 C84 28.0(2) . . ?
O6 Yb2 C84 108.0(2) . . ?
N6 Yb2 C84 28.3(2) . . ?
N4 Yb2 C84 100.7(2) . . ?
N3 Yb2 C84 169.6(3) . . ?
C1 O1 Yb1 142.8(6) . . ?
C7 O2 Yb1 141.8(5) . . ?
C38 O3 C35 108.7(7) . . ?
C38 O3 Yb1 122.4(5) . . ?
C35 O3 Yb1 124.4(5) . . ?
C39 O4 Yb2 140.4(5) . . ?
C45 O5 Yb2 142.5(6) . . ?
C76 O6 C73 108.6(7) . . ?
C76 O6 Yb2 123.3(5) . . ?
C73 O6 Yb2 123.7(5) . . ?
C77 O7 Yb1 95.2(5) . . ?
C84 O8 Yb2 94.4(5) . . ?
C15 N1 C13 109.1(7) . . ?
C15 N1 C14 111.2(8) . . ?
C13 N1 C14 104.3(7) . . ?
C15 N1 Yb1 112.6(6) . . ?
C13 N1 Yb1 109.7(5) . . ?
C14 N1 Yb1 109.6(5) . . ?
C17 N2 C18 106.2(10) . . ?
C17 N2 C16 119.9(10) . . ?
C18 N2 C16 97.3(9) . . ?
C17 N2 Yb1 110.4(7) . . ?
C18 N2 Yb1 113.0(6) . . ?
C16 N2 Yb1 109.4(6) . . ?
C51 N3 C52 106.3(7) . . ?
C51 N3 C53 111.5(7) . . ?
C52 N3 C53 108.0(7) . . ?
C51 N3 Yb2 108.6(5) . . ?
C52 N3 Yb2 110.5(5) . . ?
C53 N3 Yb2 111.9(5) . . ?
C56 N4 C54 109.8(7) . . ?
C56 N4 C55 108.1(7) . . ?
C54 N4 C55 108.3(7) . . ?
C56 N4 Yb2 108.2(5) . . ?
C54 N4 Yb2 110.6(5) . . ?
C55 N4 Yb2 111.8(5) . . ?
C77 N5 C78 122.3(8) . . ?
C77 N5 Yb1 90.4(5) . . ?
C78 N5 Yb1 142.9(6) . . ?
C84 N6 C85 120.4(7) . . ?
C84 N6 Yb2 90.1(5) . . ?
C85 N6 Yb2 146.2(6) . . ?
C77 N7 C84 120.7(7) . . ?
C77 N7 C91 120.5(7) . . ?
C84 N7 C91 118.8(7) . . ?
O1 C1 C2 122.4(8) . . ?
O1 C1 C6 119.4(8) . . ?
C2 C1 C6 118.2(8) . . ?
C3 C2 C1 117.9(8) . . ?
C3 C2 C19 120.7(8) . . ?
C1 C2 C19 121.4(8) . . ?
C4 C3 C2 124.5(9) . . ?
C4 C3 H3 117.7 . . ?
C2 C3 H3 117.7 . . ?
C3 C4 C5 116.0(8) . . ?
C3 C4 C23 124.1(9) . . ?
C5 C4 C23 119.9(8) . . ?
C6 C5 C4 122.3(8) . . ?
C6 C5 H5 118.8 . . ?
C4 C5 H5 118.8 . . ?
C5 C6 C1 121.0(8) . . ?
C5 C6 C13 118.8(8) . . ?
C1 C6 C13 119.7(8) . . ?
O2 C7 C12 118.8(8) . . ?
O2 C7 C8 122.6(8) . . ?
C12 C7 C8 118.6(8) . . ?
C9 C8 C7 117.8(8) . . ?
C9 C8 C27 122.5(8) . . ?
C7 C8 C27 119.6(8) . . ?
C8 C9 C10 124.5(9) . . ?
C8 C9 H9 117.7 . . ?
C10 C9 H9 117.7 . . ?
C11 C10 C9 116.7(9) . . ?
C11 C10 C31 121.0(9) . . ?
C9 C10 C31 122.2(9) . . ?
C10 C11 C12 121.7(9) . . ?
C10 C11 H11 119.1 . . ?
C12 C11 H11 119.1 . . ?
C11 C12 C7 120.4(9) . . ?
C11 C12 C14 117.1(8) . . ?
C7 C12 C14 122.2(8) . . ?
N1 C13 C6 118.0(8) . . ?
N1 C13 H13A 107.8 . . ?
C6 C13 H13A 107.8 . . ?
N1 C13 H13B 107.8 . . ?
C6 C13 H13B 107.8 . . ?
H13A C13 H13B 107.1 . . ?
C12 C14 N1 118.5(8) . . ?
C12 C14 H14A 107.7 . . ?
N1 C14 H14A 107.7 . . ?
C12 C14 H14B 107.7 . . ?
N1 C14 H14B 107.7 . . ?
H14A C14 H14B 107.1 . . ?
N1 C15 C16 113.3(9) . . ?
N1 C15 H15A 108.9 . . ?
C16 C15 H15A 108.9 . . ?
N1 C15 H15B 108.9 . . ?
C16 C15 H15B 108.9 . . ?
H15A C15 H15B 107.7 . . ?
C15 C16 N2 111.3(9) . . ?
C15 C16 H16A 109.4 . . ?
N2 C16 H16A 109.4 . . ?
C15 C16 H16B 109.4 . . ?
N2 C16 H16B 109.4 . . ?
H16A C16 H16B 108.0 . . ?
N2 C17 H17A 109.5 . . ?
N2 C17 H17B 109.5 . . ?
H17A C17 H17B 109.5 . . ?
N2 C17 H17C 109.5 . . ?
H17A C17 H17C 109.5 . . ?
H17B C17 H17C 109.5 . . ?
N2 C18 H18A 109.5 . . ?
N2 C18 H18B 109.5 . . ?
H18A C18 H18B 109.5 . . ?
N2 C18 H18C 109.5 . . ?
H18A C18 H18C 109.5 . . ?
H18B C18 H18C 109.5 . . ?
C20 C19 C2 113.9(9) . . ?
C20 C19 C22 107.5(10) . . ?
C2 C19 C22 108.9(9) . . ?
C20 C19 C21 107.7(9) . . ?
C2 C19 C21 110.6(9) . . ?
C22 C19 C21 108.2(10) . . ?
C19 C20 H20A 109.5 . . ?
C19 C20 H20B 109.5 . . ?
H20A C20 H20B 109.5 . . ?
C19 C20 H20C 109.5 . . ?
H20A C20 H20C 109.5 . . ?
H20B C20 H20C 109.5 . . ?
C19 C21 H21A 109.5 . . ?
C19 C21 H21B 109.5 . . ?
H21A C21 H21B 109.5 . . ?
C19 C21 H21C 109.5 . . ?
H21A C21 H21C 109.5 . . ?
H21B C21 H21C 109.5 . . ?
C19 C22 H22A 109.5 . . ?
C19 C22 H22B 109.5 . . ?
H22A C22 H22B 109.5 . . ?
C19 C22 H22C 109.5 . . ?
H22A C22 H22C 109.5 . . ?
H22B C22 H22C 109.5 . . ?
C26 C23 C25 108.6(11) . . ?
C26 C23 C4 110.3(9) . . ?
C25 C23 C4 112.7(8) . . ?
C26 C23 C24 108.9(10) . . ?
C25 C23 C24 107.0(11) . . ?
C4 C23 C24 109.3(9) . . ?
C23 C24 H24A 109.5 . . ?
C23 C24 H24B 109.5 . . ?
H24A C24 H24B 109.5 . . ?
C23 C24 H24C 109.5 . . ?
H24A C24 H24C 109.5 . . ?
H24B C24 H24C 109.5 . . ?
C23 C25 H25A 109.5 . . ?
C23 C25 H25B 109.5 . . ?
H25A C25 H25B 109.5 . . ?
C23 C25 H25C 109.5 . . ?
H25A C25 H25C 109.5 . . ?
H25B C25 H25C 109.5 . . ?
C23 C26 H26A 109.5 . . ?
C23 C26 H26B 109.5 . . ?
H26A C26 H26B 109.5 . . ?
C23 C26 H26C 109.5 . . ?
H26A C26 H26C 109.5 . . ?
H26B C26 H26C 109.5 . . ?
C30 C27 C28 108.0(8) . . ?
C30 C27 C8 112.7(8) . . ?
C28 C27 C8 111.1(8) . . ?
C30 C27 C29 109.1(8) . . ?
C28 C27 C29 108.1(8) . . ?
C8 C27 C29 107.8(8) . . ?
C27 C28 H28A 109.5 . . ?
C27 C28 H28B 109.5 . . ?
H28A C28 H28B 109.5 . . ?
C27 C28 H28C 109.5 . . ?
H28A C28 H28C 109.5 . . ?
H28B C28 H28C 109.5 . . ?
C27 C29 H29A 109.5 . . ?
C27 C29 H29B 109.5 . . ?
H29A C29 H29B 109.5 . . ?
C27 C29 H29C 109.5 . . ?
H29A C29 H29C 109.5 . . ?
H29B C29 H29C 109.5 . . ?
C27 C30 H30A 109.5 . . ?
C27 C30 H30B 109.5 . . ?
H30A C30 H30B 109.5 . . ?
C27 C30 H30C 109.5 . . ?
H30A C30 H30C 109.5 . . ?
H30B C30 H30C 109.5 . . ?
C10 C31 C32 109.2(8) . . ?
C10 C31 C34 110.3(8) . . ?
C32 C31 C34 109.0(10) . . ?
C10 C31 C33 113.4(9) . . ?
C32 C31 C33 108.0(10) . . ?
C34 C31 C33 106.8(10) . . ?
C31 C32 H32A 109.5 . . ?
C31 C32 H32B 109.5 . . ?
H32A C32 H32B 109.5 . . ?
C31 C32 H32C 109.5 . . ?
H32A C32 H32C 109.5 . . ?
H32B C32 H32C 109.5 . . ?
C31 C33 H33A 109.5 . . ?
C31 C33 H33B 109.5 . . ?
H33A C33 H33B 109.5 . . ?
C31 C33 H33C 109.5 . . ?
H33A C33 H33C 109.5 . . ?
H33B C33 H33C 109.5 . . ?
C31 C34 H34A 109.5 . . ?
C31 C34 H34B 109.5 . . ?
H34A C34 H34B 109.5 . . ?
C31 C34 H34C 109.5 . . ?
H34A C34 H34C 109.5 . . ?
H34B C34 H34C 109.5 . . ?
O3 C35 C36 105.6(8) . . ?
O3 C35 H35A 110.6 . . ?
C36 C35 H35A 110.6 . . ?
O3 C35 H35B 110.6 . . ?
C36 C35 H35B 110.6 . . ?
H35A C35 H35B 108.8 . . ?
C35 C36 C37 101.3(8) . . ?
C35 C36 H36A 111.5 . . ?
C37 C36 H36A 111.5 . . ?
C35 C36 H36B 111.5 . . ?
C37 C36 H36B 111.5 . . ?
H36A C36 H36B 109.3 . . ?
C38 C37 C36 104.8(8) . . ?
C38 C37 H37A 110.8 . . ?
C36 C37 H37A 110.8 . . ?
C38 C37 H37B 110.8 . . ?
C36 C37 H37B 110.8 . . ?
H37A C37 H37B 108.9 . . ?
O3 C38 C37 105.7(8) . . ?
O3 C38 H38A 110.6 . . ?
C37 C38 H38A 110.6 . . ?
O3 C38 H38B 110.6 . . ?
C37 C38 H38B 110.6 . . ?
H38A C38 H38B 108.7 . . ?
O4 C39 C44 118.9(8) . . ?
O4 C39 C40 121.7(8) . . ?
C44 C39 C40 119.4(8) . . ?
C41 C40 C39 118.3(8) . . ?
C41 C40 C57 119.9(8) . . ?
C39 C40 C57 121.8(8) . . ?
C40 C41 C42 123.2(9) . . ?
C40 C41 H41 118.4 . . ?
C42 C41 H41 118.4 . . ?
C43 C42 C41 117.0(8) . . ?
C43 C42 C61 123.4(9) . . ?
C41 C42 C61 119.6(9) . . ?
C42 C43 C44 121.8(9) . . ?
C42 C43 H43 119.1 . . ?
C44 C43 H43 119.1 . . ?
C43 C44 C39 120.1(8) . . ?
C43 C44 C51 118.8(8) . . ?
C39 C44 C51 120.9(8) . . ?
O5 C45 C50 118.9(8) . . ?
O5 C45 C46 121.4(8) . . ?
C50 C45 C46 119.7(9) . . ?
C47 C46 C45 117.0(9) . . ?
C47 C46 C65 122.2(9) . . ?
C45 C46 C65 120.8(8) . . ?
C48 C47 C46 124.2(9) . . ?
C48 C47 H47 117.9 . . ?
C46 C47 H47 117.9 . . ?
C47 C48 C49 117.3(9) . . ?
C47 C48 C69 121.8(9) . . ?
C49 C48 C69 120.9(9) . . ?
C48 C49 C50 121.6(9) . . ?
C48 C49 H49 119.2 . . ?
C50 C49 H49 119.2 . . ?
C49 C50 C45 120.1(9) . . ?
C49 C50 C52 118.5(8) . . ?
C45 C50 C52 121.3(8) . . ?
N3 C51 C44 118.1(7) . . ?
N3 C51 H51A 107.8 . . ?
C44 C51 H51A 107.8 . . ?
N3 C51 H51B 107.8 . . ?
C44 C51 H51B 107.8 . . ?
H51A C51 H51B 107.1 . . ?
C50 C52 N3 119.0(8) . . ?
C50 C52 H52A 107.6 . . ?
N3 C52 H52A 107.6 . . ?
C50 C52 H52B 107.6 . . ?
N3 C52 H52B 107.6 . . ?
H52A C52 H52B 107.0 . . ?
C54 C53 N3 112.1(7) . . ?
C54 C53 H53A 109.2 . . ?
N3 C53 H53A 109.2 . . ?
C54 C53 H53B 109.2 . . ?
N3 C53 H53B 109.2 . . ?
H53A C53 H53B 107.9 . . ?
N4 C54 C53 112.2(7) . . ?
N4 C54 H54A 109.2 . . ?
C53 C54 H54A 109.2 . . ?
N4 C54 H54B 109.2 . . ?
C53 C54 H54B 109.2 . . ?
H54A C54 H54B 107.9 . . ?
N4 C55 H55A 109.5 . . ?
N4 C55 H55B 109.5 . . ?
H55A C55 H55B 109.5 . . ?
N4 C55 H55C 109.5 . . ?
H55A C55 H55C 109.5 . . ?
H55B C55 H55C 109.5 . . ?
N4 C56 H56A 109.5 . . ?
N4 C56 H56B 109.5 . . ?
H56A C56 H56B 109.5 . . ?
N4 C56 H56C 109.5 . . ?
H56A C56 H56C 109.5 . . ?
H56B C56 H56C 109.5 . . ?
C60 C57 C40 113.3(8) . . ?
C60 C57 C59 107.1(8) . . ?
C40 C57 C59 109.4(8) . . ?
C60 C57 C58 105.9(8) . . ?
C40 C57 C58 112.7(7) . . ?
C59 C57 C58 108.1(8) . . ?
C57 C58 H58A 109.5 . . ?
C57 C58 H58B 109.5 . . ?
H58A C58 H58B 109.5 . . ?
C57 C58 H58C 109.5 . . ?
H58A C58 H58C 109.5 . . ?
H58B C58 H58C 109.5 . . ?
C57 C59 H59A 109.5 . . ?
C57 C59 H59B 109.5 . . ?
H59A C59 H59B 109.5 . . ?
C57 C59 H59C 109.5 . . ?
H59A C59 H59C 109.5 . . ?
H59B C59 H59C 109.5 . . ?
C57 C60 H60A 109.5 . . ?
C57 C60 H60B 109.5 . . ?
H60A C60 H60B 109.5 . . ?
C57 C60 H60C 109.5 . . ?
H60A C60 H60C 109.5 . . ?
H60B C60 H60C 109.5 . . ?
C64 C61 C42 112.9(9) . . ?
C64 C61 C63 110.1(11) . . ?
C42 C61 C63 109.1(9) . . ?
C64 C61 C62 107.0(9) . . ?
C42 C61 C62 108.7(9) . . ?
C63 C61 C62 108.9(11) . . ?
C61 C62 H62A 109.5 . . ?
C61 C62 H62B 109.5 . . ?
H62A C62 H62B 109.5 . . ?
C61 C62 H62C 109.5 . . ?
H62A C62 H62C 109.5 . . ?
H62B C62 H62C 109.5 . . ?
C61 C63 H63A 109.5 . . ?
C61 C63 H63B 109.5 . . ?
H63A C63 H63B 109.5 . . ?
C61 C63 H63C 109.5 . . ?
H63A C63 H63C 109.5 . . ?
H63B C63 H63C 109.5 . . ?
C61 C64 H64A 109.5 . . ?
C61 C64 H64B 109.5 . . ?
H64A C64 H64B 109.5 . . ?
C61 C64 H64C 109.5 . . ?
H64A C64 H64C 109.5 . . ?
H64B C64 H64C 109.5 . . ?
C66 C65 C68 107.3(9) . . ?
C66 C65 C67 108.9(9) . . ?
C68 C65 C67 109.4(9) . . ?
C66 C65 C46 111.6(8) . . ?
C68 C65 C46 110.5(8) . . ?
C67 C65 C46 109.0(8) . . ?
C65 C66 H66A 109.5 . . ?
C65 C66 H66B 109.5 . . ?
H66A C66 H66B 109.5 . . ?
C65 C66 H66C 109.5 . . ?
H66A C66 H66C 109.5 . . ?
H66B C66 H66C 109.5 . . ?
C65 C67 H67A 109.5 . . ?
C65 C67 H67B 109.5 . . ?
H67A C67 H67B 109.5 . . ?
C65 C67 H67C 109.5 . . ?
H67A C67 H67C 109.5 . . ?
H67B C67 H67C 109.5 . . ?
C65 C68 H68A 109.5 . . ?
C65 C68 H68B 109.5 . . ?
H68A C68 H68B 109.5 . . ?
C65 C68 H68C 109.5 . . ?
H68A C68 H68C 109.5 . . ?
H68B C68 H68C 109.5 . . ?
C70' C69 C70 140(2) . . ?
C70' C69 C72 42.9(16) . . ?
C70 C69 C72 109.7(16) . . ?
C70' C69 C71' 103(2) . . ?
C70 C69 C71' 52.8(19) . . ?
C72 C69 C71' 62(2) . . ?
C70' C69 C71 68.7(18) . . ?
C70 C69 C71 109.4(16) . . ?
C72 C69 C71 107.9(16) . . ?
C71' C69 C71 143(2) . . ?
C70' C69 C72' 120(3) . . ?
C70 C69 C72' 50(2) . . ?
C72 C69 C72' 133(2) . . ?
C71' C69 C72' 100(3) . . ?
C71 C69 C72' 60(2) . . ?
C70' C69 C48 108.9(16) . . ?
C70 C69 C48 109.3(12) . . ?
C72 C69 C48 111.0(13) . . ?
C71' C69 C48 107(2) . . ?
C71 C69 C48 109.5(12) . . ?
C72' C69 C48 115(2) . . ?
C69 C70 H70A 109.5 . . ?
C69 C70 H70B 109.5 . . ?
C69 C70 H70C 109.5 . . ?
C69 C70' H70D 109.5 . . ?
C69 C70' H70E 109.5 . . ?
H70D C70' H70E 109.5 . . ?
C69 C70' H70F 109.5 . . ?
H70D C70' H70F 109.5 . . ?
H70E C70' H70F 109.5 . . ?
C69 C71 H71A 109.5 . . ?
C69 C71 H71B 109.5 . . ?
C69 C71 H71C 109.5 . . ?
C69 C71' H71D 109.5 . . ?
C69 C71' H71E 109.5 . . ?
H71D C71' H71E 109.5 . . ?
C69 C71' H71F 109.5 . . ?
H71D C71' H71F 109.5 . . ?
H71E C71' H71F 109.5 . . ?
C69 C72 H72A 109.5 . . ?
C69 C72 H72B 109.5 . . ?
C69 C72 H72C 109.5 . . ?
C69 C72' H72D 109.5 . . ?
C69 C72' H72E 109.5 . . ?
H72D C72' H72E 109.5 . . ?
C69 C72' H72F 109.5 . . ?
H72D C72' H72F 109.5 . . ?
H72E C72' H72F 109.5 . . ?
O6 C73 C74 107.3(9) . . ?
O6 C73 H73A 110.3 . . ?
C74 C73 H73A 110.3 . . ?
O6 C73 H73B 110.3 . . ?
C74 C73 H73B 110.3 . . ?
H73A C73 H73B 108.5 . . ?
C73 C74 C75 108.8(10) . . ?
C73 C74 H74A 109.9 . . ?
C75 C74 H74A 109.9 . . ?
C73 C74 H74B 109.9 . . ?
C75 C74 H74B 109.9 . . ?
H74A C74 H74B 108.3 . . ?
C74 C75 C76 104.7(9) . . ?
C74 C75 H75A 110.8 . . ?
C76 C75 H75A 110.8 . . ?
C74 C75 H75B 110.8 . . ?
C76 C75 H75B 110.8 . . ?
H75A C75 H75B 108.9 . . ?
O6 C76 C75 106.0(8) . . ?
O6 C76 H76A 110.5 . . ?
C75 C76 H76A 110.5 . . ?
O6 C76 H76B 110.5 . . ?
C75 C76 H76B 110.5 . . ?
H76A C76 H76B 108.7 . . ?
O7 C77 N5 118.7(8) . . ?
O7 C77 N7 117.7(8) . . ?
N5 C77 N7 123.5(8) . . ?
O7 C77 Yb1 57.5(4) . . ?
N5 C77 Yb1 61.3(5) . . ?
N7 C77 Yb1 172.2(7) . . ?
C79 C78 C83 117.9(9) . . ?
C79 C78 N5 122.2(9) . . ?
C83 C78 N5 119.8(9) . . ?
C78 C79 C80 121.7(12) . . ?
C78 C79 H79 119.1 . . ?
C80 C79 H79 119.1 . . ?
C79 C80 C81 119.5(13) . . ?
C79 C80 H80 120.2 . . ?
C81 C80 H80 120.2 . . ?
C82 C81 C80 119.1(12) . . ?
C82 C81 H81 120.4 . . ?
C80 C81 H81 120.4 . . ?
C83 C82 C81 121.0(12) . . ?
C83 C82 H82 119.5 . . ?
C81 C82 H82 119.5 . . ?
C82 C83 C78 120.6(12) . . ?
C82 C83 H83 119.7 . . ?
C78 C83 H83 119.7 . . ?
O8 C84 N6 119.2(8) . . ?
O8 C84 N7 117.3(8) . . ?
N6 C84 N7 123.3(8) . . ?
O8 C84 Yb2 57.6(4) . . ?
N6 C84 Yb2 61.7(5) . . ?
N7 C84 Yb2 171.5(6) . . ?
C90 C85 C86 119.3(9) . . ?
C90 C85 N6 121.7(8) . . ?
C86 C85 N6 118.8(8) . . ?
C87 C86 C85 119.9(10) . . ?
C87 C86 H86 120.1 . . ?
C85 C86 H86 120.1 . . ?
C88 C87 C86 120.4(10) . . ?
C88 C87 H87 119.8 . . ?
C86 C87 H87 119.8 . . ?
C89 C88 C87 119.3(11) . . ?
C89 C88 H88 120.4 . . ?
C87 C88 H88 120.4 . . ?
C88 C89 C90 121.1(10) . . ?
C88 C89 H89 119.4 . . ?
C90 C89 H89 119.4 . . ?
C85 C90 C89 120.0(10) . . ?
C85 C90 H90 120.0 . . ?
C89 C90 H90 120.0 . . ?
C96 C91 C92 120.9(8) . . ?
C96 C91 N7 120.2(8) . . ?
C92 C91 N7 118.9(9) . . ?
C93 C92 C91 119.4(11) . . ?
C93 C92 H92 120.3 . . ?
C91 C92 H92 120.3 . . ?
C94 C93 C92 120.2(13) . . ?
C94 C93 H93 119.9 . . ?
C92 C93 H93 119.9 . . ?
C93 C94 C95 120.3(12) . . ?
C93 C94 H94 119.9 . . ?
C95 C94 H94 119.9 . . ?
C94 C95 C96 120.6(12) . . ?
C94 C95 H95 119.7 . . ?
C96 C95 H95 119.7 . . ?
C91 C96 C95 118.6(8) . . ?
C91 C96 H96 120.7 . . ?
C95 C96 H96 120.7 . . ?
C98 C97 C102 120.0 . . ?
C98 C97 C103 130.3 . . ?
C102 C97 C103 109.7 . . ?
C97 C98 C99 120.0 . . ?
C97 C98 H98 120.0 . . ?
C99 C98 H98 120.0 . . ?
C100 C99 C98 120.0 . . ?
C100 C99 H99 120.0 . . ?
C98 C99 H99 120.0 . . ?
C99 C100 C101 120.0 . . ?
C99 C100 H100 120.0 . . ?
C101 C100 H100 120.0 . . ?
C102 C101 C100 120.0 . . ?
C102 C101 H101 120.0 . . ?
C100 C101 H101 120.0 . . ?
C101 C102 C97 120.0 . . ?
C101 C102 H102 120.0 . . ?
C97 C102 H102 120.0 . . ?
C97 C103 H10A 109.5 . . ?
C97 C103 H10B 109.5 . . ?
H10A C103 H10B 109.5 . . ?
C97 C103 H10C 109.5 . . ?
H10A C103 H10C 109.5 . . ?
H10B C103 H10C 109.5 . . ?
C109 C104 C105 120.0 . . ?
C109 C104 C110 111.5 . . ?
C105 C104 C110 128.5 . . ?
C106 C105 C104 120.0 . . ?
C106 C105 H105 120.0 . . ?
C104 C105 H105 120.0 . . ?
C107 C106 C105 120.0 . . ?
C107 C106 H106 120.0 . . ?
C105 C106 H106 120.0 . . ?
C106 C107 C108 120.0 . . ?
C106 C107 H107 120.0 . . ?
C108 C107 H107 120.0 . . ?
C107 C108 C109 120.0 . . ?
C107 C108 H108 120.0 . . ?
C109 C108 H108 120.0 . . ?
C104 C109 C108 120.0 . . ?
C104 C109 H109 120.0 . . ?
C108 C109 H109 120.0 . . ?
C104 C110 H11D 109.5 . . ?
C104 C110 H11E 109.5 . . ?
H11D C110 H11E 109.5 . . ?
C104 C110 H11F 109.5 . . ?
H11D C110 H11F 109.5 . . ?
H11E C110 H11F 109.5 . . ?
C112 C111 C116 120.0 . . ?
C112 C111 C117 111.3 . . ?
C116 C111 C117 128.6 . . ?
C113 C112 C111 120.0 . . ?
C113 C112 H112 120.0 . . ?
C111 C112 H112 120.0 . . ?
C114 C113 C112 120.0 . . ?
C114 C113 H113 120.0 . . ?
C112 C113 H113 120.0 . . ?
C115 C114 C113 120.0 . . ?
C115 C114 H114 120.0 . . ?
C113 C114 H114 120.0 . . ?
C114 C115 C116 120.0 . . ?
C114 C115 H115 120.0 . . ?
C116 C115 H115 120.0 . . ?
C115 C116 C111 120.0 . . ?
C115 C116 H116 120.0 . . ?
C111 C116 H116 120.0 . . ?
C111 C117 H11A 109.5 . . ?
C111 C117 H11B 109.5 . . ?
H11A C117 H11B 109.5 . . ?
C111 C117 H11C 109.5 . . ?
H11A C117 H11C 109.5 . . ?
H11B C117 H11C 109.5 . . ?
C120 C118 C119 149.3(18) 2_656 2_656 ?
C120 C118 C119 144.7(15) 2_656 . ?
C119 C118 C119 8.3(3) 2_656 . ?
C120 C118 C123 29.0(13) 2_656 . ?
C119 C118 C123 127.0(3) 2_656 . ?
C119 C118 C123 120.0 . . ?
C120 C118 C121 33.7(10) 2_656 2_656 ?
C119 C118 C121 121.0(6) 2_656 2_656 ?
C119 C118 C121 114.1(3) . 2_656 ?
C123 C118 C121 6.2(3) . 2_656 ?
C120 C118 C124 109.4(14) 2_656 . ?
C119 C118 C124 98.6(3) 2_656 . ?
C119 C118 C124 105.1 . . ?
C123 C118 C124 134.1 . . ?
C121 C118 C124 140.2(3) 2_656 . ?
C119 C119 C118 145.3(9) 2_656 2_656 ?
C119 C119 C120 141.4(5) 2_656 . ?
C118 C119 C120 7.1(3) 2_656 . ?
C119 C119 C118 26.5(7) 2_656 . ?
C118 C119 C118 125.9(3) 2_656 . ?
C120 C119 C118 120.0 . . ?
C119 C119 C120 31.1(4) 2_656 2_656 ?
C118 C119 C120 119.49(12) 2_656 2_656 ?
C120 C119 C120 113.73(16) . 2_656 ?
C118 C119 C120 6.7(2) . 2_656 ?
C118 C120 C123 142.5(18) 2_656 2_656 ?
C118 C120 C119 23.5(15) 2_656 . ?
C123 C120 C119 125.4(5) 2_656 . ?
C118 C120 C121 138.6(14) 2_656 . ?
C123 C120 C121 6.3(5) 2_656 . ?
C119 C120 C121 120.0 . . ?
C118 C120 C119 28.6(13) 2_656 2_656 ?
C123 C120 C119 118.3(7) 2_656 2_656 ?
C119 C120 C119 7.47(19) . 2_656 ?
C121 C120 C119 112.99(17) . 2_656 ?
C118 C120 C124 60.9(11) 2_656 2_656 ?
C123 C120 C124 148.9(7) 2_656 2_656 ?
C119 C120 C124 82.6(3) . 2_656 ?
C121 C120 C124 155.3(2) . 2_656 ?
C119 C120 C124 88.93(11) 2_656 2_656 ?
C123 C121 C122 143.5(19) 2_656 2_656 ?
C123 C121 C122 138.7(17) 2_656 . ?
C122 C121 C122 6.6(3) 2_656 . ?
C123 C121 C120 22.7(15) 2_656 . ?
C122 C121 C120 126.0(2) 2_656 . ?
C122 C121 C120 120.0 . . ?
C123 C121 C118 28.4(12) 2_656 2_656 ?
C122 C121 C118 118.5(6) 2_656 2_656 ?
C122 C121 C118 112.6(3) . 2_656 ?
C120 C121 C118 7.8(3) . 2_656 ?
C122 C122 C121 148.0(8) 2_656 2_656 ?
C122 C122 C121 25.4(6) 2_656 . ?
C121 C122 C121 127.1(3) 2_656 . ?
C122 C122 C123 142.3(4) 2_656 . ?
C121 C122 C123 7.7(3) 2_656 . ?
C121 C122 C123 120.0 . . ?
C122 C122 C123 31.2(4) 2_656 2_656 ?
C121 C122 C123 120.00(9) 2_656 2_656 ?
C121 C122 C123 7.29(19) . 2_656 ?
C123 C122 C123 113.01(17) . 2_656 ?
C121 C123 C120 151(2) 2_656 2_656 ?
C121 C123 C122 28.7(16) 2_656 . ?
C120 C123 C122 127.6(5) 2_656 . ?
C121 C123 C118 145.4(16) 2_656 . ?
C120 C123 C118 8.5(5) 2_656 . ?
C122 C123 C118 120.0 . . ?
C121 C123 C122 34.0(15) 2_656 2_656 ?
C120 C123 C122 121.3(7) 2_656 2_656 ?
C122 C123 C122 6.49(19) . 2_656 ?
C118 C123 C122 113.76(17) . 2_656 ?
C118 C124 C120 9.7(3) . 2_656 ?

loop_
_geom_bond_atom_site_label_1
_geom_bond_atom_site_label_2
_geom_bond_distance
_geom_bond_site_symmetry_2
_geom_bond_publ_flag
Yb1 O1 2.109(6) . ?
Yb1 O2 2.114(6) . ?
Yb1 O7 2.325(6) . ?
Yb1 O3 2.377(6) . ?
Yb1 N5 2.407(7) . ?
Yb1 N1 2.533(7) . ?
Yb1 N2 2.534(8) . ?
Yb1 C77 2.745(9) . ?
Yb2 O5 2.095(6) . ?
Yb2 O4 2.103(6) . ?
Yb2 O8 2.313(6) . ?
Yb2 O6 2.399(6) . ?
Yb2 N6 2.403(7) . ?
Yb2 N4 2.522(7) . ?
Yb2 N3 2.551(7) . ?
Yb2 C84 2.731(9) . ?
O1 C1 1.333(10) . ?
O2 C7 1.341(10) . ?
O3 C38 1.453(11) . ?
O3 C35 1.455(11) . ?
O4 C39 1.329(10) . ?
O5 C45 1.346(11) . ?
O6 C76 1.452(11) . ?
O6 C73 1.455(12) . ?
O7 C77 1.265(10) . ?
O8 C84 1.284(10) . ?
N1 C15 1.471(12) . ?
N1 C13 1.492(11) . ?
N1 C14 1.497(11) . ?
N2 C17 1.426(14) . ?
N2 C18 1.476(15) . ?
N2 C16 1.497(13) . ?
N3 C51 1.483(11) . ?
N3 C52 1.494(12) . ?
N3 C53 1.504(11) . ?
N4 C56 1.474(11) . ?
N4 C54 1.478(11) . ?
N4 C55 1.479(11) . ?
N5 C77 1.305(11) . ?
N5 C78 1.432(12) . ?
N6 C84 1.293(11) . ?
N6 C85 1.439(11) . ?
N7 C77 1.407(11) . ?
N7 C84 1.417(11) . ?
N7 C91 1.442(10) . ?
C1 C2 1.413(13) . ?
C1 C6 1.420(12) . ?
C2 C3 1.404(12) . ?
C2 C19 1.531(13) . ?
C3 C4 1.383(13) . ?
C3 H3 0.9500 . ?
C4 C5 1.400(13) . ?
C4 C23 1.528(13) . ?
C5 C6 1.371(12) . ?
C5 H5 0.9500 . ?
C6 C13 1.508(12) . ?
C7 C12 1.405(12) . ?
C7 C8 1.429(12) . ?
C8 C9 1.376(13) . ?
C8 C27 1.547(13) . ?
C9 C10 1.395(14) . ?
C9 H9 0.9500 . ?
C10 C11 1.382(14) . ?
C10 C31 1.518(13) . ?
C11 C12 1.396(12) . ?
C11 H11 0.9500 . ?
C12 C14 1.494(13) . ?
C13 H13A 0.9900 . ?
C13 H13B 0.9900 . ?
C14 H14A 0.9900 . ?
C14 H14B 0.9900 . ?
C15 C16 1.494(12) . ?
C15 H15A 0.9900 . ?
C15 H15B 0.9900 . ?
C16 H16A 0.9900 . ?
C16 H16B 0.9900 . ?
C17 H17A 0.9800 . ?
C17 H17B 0.9800 . ?
C17 H17C 0.9800 . ?
C18 H18A 0.9800 . ?
C18 H18B 0.9800 . ?
C18 H18C 0.9800 . ?
C19 C20 1.507(14) . ?
C19 C22 1.536(16) . ?
C19 C21 1.543(14) . ?
C20 H20A 0.9800 . ?
C20 H20B 0.9800 . ?
C20 H20C 0.9800 . ?
C21 H21A 0.9800 . ?
C21 H21B 0.9800 . ?
C21 H21C 0.9800 . ?
C22 H22A 0.9800 . ?
C22 H22B 0.9800 . ?
C22 H22C 0.9800 . ?
C23 C26 1.513(16) . ?
C23 C25 1.526(15) . ?
C23 C24 1.547(16) . ?
C24 H24A 0.9800 . ?
C24 H24B 0.9800 . ?
C24 H24C 0.9800 . ?
C25 H25A 0.9800 . ?
C25 H25B 0.9800 . ?
C25 H25C 0.9800 . ?
C26 H26A 0.9800 . ?
C26 H26B 0.9800 . ?
C26 H26C 0.9800 . ?
C27 C30 1.527(13) . ?
C27 C28 1.540(13) . ?
C27 C29 1.559(13) . ?
C28 H28A 0.9800 . ?
C28 H28B 0.9800 . ?
C28 H28C 0.9800 . ?
C29 H29A 0.9800 . ?
C29 H29B 0.9800 . ?
C29 H29C 0.9800 . ?
C30 H30A 0.9800 . ?
C30 H30B 0.9800 . ?
C30 H30C 0.9800 . ?
C31 C32 1.519(15) . ?
C31 C34 1.520(15) . ?
C31 C33 1.534(15) . ?
C32 H32A 0.9800 . ?
C32 H32B 0.9800 . ?
C32 H32C 0.9800 . ?
C33 H33A 0.9800 . ?
C33 H33B 0.9800 . ?
C33 H33C 0.9800 . ?
C34 H34A 0.9800 . ?
C34 H34B 0.9800 . ?
C34 H34C 0.9800 . ?
C35 C36 1.490(13) . ?
C35 H35A 0.9900 . ?
C35 H35B 0.9900 . ?
C36 C37 1.527(15) . ?
C36 H36A 0.9900 . ?
C36 H36B 0.9900 . ?
C37 C38 1.513(13) . ?
C37 H37A 0.9900 . ?
C37 H37B 0.9900 . ?
C38 H38A 0.9900 . ?
C38 H38B 0.9900 . ?
C39 C44 1.407(12) . ?
C39 C40 1.421(12) . ?
C40 C41 1.394(13) . ?
C40 C57 1.527(12) . ?
C41 C42 1.410(13) . ?
C41 H41 0.9500 . ?
C42 C43 1.397(13) . ?
C42 C61 1.525(13) . ?
C43 C44 1.398(12) . ?
C43 H43 0.9500 . ?
C44 C51 1.529(12) . ?
C45 C50 1.408(13) . ?
C45 C46 1.431(13) . ?
C46 C47 1.400(13) . ?
C46 C65 1.542(14) . ?
C47 C48 1.392(14) . ?
C47 H47 0.9500 . ?
C48 C49 1.394(14) . ?
C48 C69 1.559(13) . ?
C49 C50 1.397(13) . ?
C49 H49 0.9500 . ?
C50 C52 1.486(13) . ?
C51 H51A 0.9900 . ?
C51 H51B 0.9900 . ?
C52 H52A 0.9900 . ?
C52 H52B 0.9900 . ?
C53 C54 1.492(13) . ?
C53 H53A 0.9900 . ?
C53 H53B 0.9900 . ?
C54 H54A 0.9900 . ?
C54 H54B 0.9900 . ?
C55 H55A 0.9800 . ?
C55 H55B 0.9800 . ?
C55 H55C 0.9800 . ?
C56 H56A 0.9800 . ?
C56 H56B 0.9800 . ?
C56 H56C 0.9800 . ?
C57 C60 1.519(12) . ?
C57 C59 1.535(13) . ?
C57 C58 1.540(13) . ?
C58 H58A 0.9800 . ?
C58 H58B 0.9800 . ?
C58 H58C 0.9800 . ?
C59 H59A 0.9800 . ?
C59 H59B 0.9800 . ?
C59 H59C 0.9800 . ?
C60 H60A 0.9800 . ?
C60 H60B 0.9800 . ?
C60 H60C 0.9800 . ?
C61 C64 1.518(15) . ?
C61 C63 1.527(17) . ?
C61 C62 1.534(15) . ?
C62 H62A 0.9800 . ?
C62 H62B 0.9800 . ?
C62 H62C 0.9800 . ?
C63 H63A 0.9800 . ?
C63 H63B 0.9800 . ?
C63 H63C 0.9800 . ?
C64 H64A 0.9800 . ?
C64 H64B 0.9800 . ?
C64 H64C 0.9800 . ?
C65 C66 1.523(13) . ?
C65 C68 1.532(14) . ?
C65 C67 1.533(15) . ?
C66 H66A 0.9800 . ?
C66 H66B 0.9800 . ?
C66 H66C 0.9800 . ?
C67 H67A 0.9800 . ?
C67 H67B 0.9800 . ?
C67 H67C 0.9800 . ?
C68 H68A 0.9800 . ?
C68 H68B 0.9800 . ?
C68 H68C 0.9800 . ?
C69 C70' 1.486(18) . ?
C69 C70 1.507(16) . ?
C69 C72 1.514(16) . ?
C69 C71' 1.520(19) . ?
C69 C71 1.524(16) . ?
C69 C72' 1.53(5) . ?
C70 H70A 0.9800 . ?
C70 H70B 0.9800 . ?
C70 H70C 0.9800 . ?
C70' H70D 0.9800 . ?
C70' H70E 0.9800 . ?
C70' H70F 0.9800 . ?
C71 H71A 0.9800 . ?
C71 H71B 0.9800 . ?
C71 H71C 0.9800 . ?
C71' H71D 0.9800 . ?
C71' H71E 0.9800 . ?
C71' H71F 0.9800 . ?
C72 H72A 0.9800 . ?
C72 H72B 0.9800 . ?
C72 H72C 0.9800 . ?
C72' H72D 0.9800 . ?
C72' H72E 0.9800 . ?
C72' H72F 0.9800 . ?
C73 C74 1.463(15) . ?
C73 H73A 0.9900 . ?
C73 H73B 0.9900 . ?
C74 C75 1.473(13) . ?
C74 H74A 0.9900 . ?
C74 H74B 0.9900 . ?
C75 C76 1.518(14) . ?
C75 H75A 0.9900 . ?
C75 H75B 0.9900 . ?
C76 H76A 0.9900 . ?
C76 H76B 0.9900 . ?
C78 C79 1.371(14) . ?
C78 C83 1.406(14) . ?
C79 C80 1.375(16) . ?
C79 H79 0.9500 . ?
C80 C81 1.398(19) . ?
C80 H80 0.9500 . ?
C81 C82 1.371(19) . ?
C81 H81 0.9500 . ?
C82 C83 1.364(15) . ?
C82 H82 0.9500 . ?
C83 H83 0.9500 . ?
C85 C90 1.372(13) . ?
C85 C86 1.410(13) . ?
C86 C87 1.385(14) . ?
C86 H86 0.9500 . ?
C87 C88 1.382(15) . ?
C87 H87 0.9500 . ?
C88 C89 1.379(16) . ?
C88 H88 0.9500 . ?
C89 C90 1.388(14) . ?
C89 H89 0.9500 . ?
C90 H90 0.9500 . ?
C91 C96 1.369(10) . ?
C91 C92 1.397(13) . ?
C92 C93 1.369(15) . ?
C92 H92 0.9500 . ?
C93 C94 1.37(2) . ?
C93 H93 0.9500 . ?
C94 C95 1.38(2) . ?
C94 H94 0.9500 . ?
C95 C96 1.387(13) . ?
C95 H95 0.9500 . ?
C96 H96 0.9500 . ?
C97 C98 1.3900 . ?
C97 C102 1.3901 . ?
C97 C103 1.5726 . ?
C98 C99 1.3900 . ?
C98 H98 0.9500 . ?
C99 C100 1.3899 . ?
C99 H99 0.9500 . ?
C100 C101 1.3900 . ?
C100 H100 0.9500 . ?
C101 C102 1.3899 . ?
C101 H101 0.9500 . ?
C102 H102 0.9500 . ?
C103 H10A 0.9800 . ?
C103 H10B 0.9800 . ?
C103 H10C 0.9800 . ?
C104 C109 1.3900 . ?
C104 C105 1.3900 . ?
C104 C110 1.4638 . ?
C105 C106 1.3900 . ?
C105 H105 0.9500 . ?
C106 C107 1.3900 . ?
C106 H106 0.9500 . ?
C107 C108 1.3900 . ?
C107 H107 0.9500 . ?
C108 C109 1.3900 . ?
C108 H108 0.9500 . ?
C109 H109 0.9500 . ?
C110 H11D 0.9800 . ?
C110 H11E 0.9800 . ?
C110 H11F 0.9800 . ?
C111 C112 1.3900 . ?
C111 C116 1.3900 . ?
C111 C117 1.5324 . ?
C112 C113 1.3900 . ?
C112 H112 0.9500 . ?
C113 C114 1.3900 . ?
C113 H113 0.9500 . ?
C114 C115 1.3900 . ?
C114 H114 0.9500 . ?
C115 C116 1.3900 . ?
C115 H115 0.9500 . ?
C116 H116 0.9500 . ?
C117 H11A 0.9800 . ?
C117 H11B 0.9800 . ?
C117 H11C 0.9800 . ?
C118 C120 0.339(6) 2_656 ?
C118 C119 1.088(8) 2_656 ?
C118 C119 1.3900 . ?
C118 C123 1.3900 . ?
C118 C121 1.6592 2_656 ?
C118 C124 1.7656 . ?
C119 C119 0.350(10) 2_656 ?
C119 C118 1.088(8) 2_656 ?
C119 C120 1.3900 . ?
C119 C120 1.678(8) 2_656 ?
C120 C118 0.339(6) 2_656 ?
C120 C123 1.1058 2_656 ?
C120 C121 1.3900 . ?
C120 C119 1.678(8) 2_656 ?
C120 C124 1.905(5) 2_656 ?
C121 C123 0.315(5) 2_656 ?
C121 C122 1.124(8) 2_656 ?
C121 C122 1.3900 . ?
C121 C118 1.6593 2_656 ?
C122 C122 0.303(10) 2_656 ?
C122 C121 1.124(8) 2_656 ?
C122 C123 1.3900 . ?
C122 C123 1.640(8) 2_656 ?
C123 C121 0.315(5) 2_656 ?
C123 C120 1.1058 2_656 ?
C123 C122 1.640(8) 2_656 ?
C124 C120 1.905(5) 2_656 ?
